data_2001074
loop_
_publ_author_name
'Chinnakali, K.'
'Sivakumar, K.'
'Natarajan, S.'
'Mathews, I. I.'

_publ_section_title
;
 Structure of 7-ethylamino-6-methyl-4-trifluoromethylcoumarin
;
_journal_issue 2
_journal_name_full 'Acta Crystallographica Section C'
_journal_page_first 386
_journal_page_last 387
_journal_paper_doi 10.1107/S0108270191008478
_journal_volume 48
_journal_year 1992
_chemical_formula_sum 'C13 H12 F3 N O2'
_chemical_formula_weight 271.2
_space_group_IT_number 2
_space_group_name_Hall '-P 1'
_space_group_name_H-M_alt 'P -1'
_symmetry_cell_setting triclinic
_symmetry_space_group_name_Hall '-P 1'
_symmetry_space_group_name_H-M 'P -1'
_cell_angle_alpha 97.98(2)
_cell_angle_beta 95.54(3)
_cell_angle_gamma 103.62(3)
_cell_formula_units_Z 2
_cell_length_a 5.029(2)
_cell_length_b 7.479(2)
_cell_length_c 17.073(5)
_cell_volume 612.4(4)
_diffrn_radiation_type Mo
_diffrn_radiation_wavelength 0.71069
_exptl_absorpt_coefficient_mu 0.123
_exptl_crystal_density_diffrn 1.471
_exptl_crystal_density_meas 1.463
_exptl_crystal_F_000 280
_cod_data_source_file mu0271.cif
_cod_data_source_block mu0271a
_cod_original_formula_sum 'C13 H12 F3 N1 O2'
_cod_database_code 2001074

loop_
_space_group_symop_id
_space_group_symop_operation_xyz
1 x,y,z
2 -x,-y,-z

loop_
_atom_site_label
_atom_site_fract_x
_atom_site_fract_y
_atom_site_fract_z
_atom_site_U_iso_or_equiv
O(1) .1982(2) -.28530(10) .17760(10) .0465(4)
C(2) .3045(3) -.4032(2) .21900(10) .0448(5)
C(3) .2662(3) -.3936(2) .30220(10) .0438(5)
C(4) .1306(3) -.2748(2) .33690(10) .0375(5)
C(5) -.1274(3) -.0242(2) .32200(10) .0370(4)
C(6) -.2227(3) .0890(2) .27550(10) .0366(4)
C(7) -.1721(3) .0781(2) .19410(10) .0383(4)
C(8) -.0281(3) -.0500(2) .16410(10) .0423(5)
C(9) .0597(3) -.1635(2) .21260(10) .0372(5)
C(10) .0182(3) -.1544(2) .29270(10) .0355(5)
O(11) .4227(3) -.5037(2) .18300(10) .0644(5)
N(12) -.2596(3) .1914(2) .14750(10) .0473(5)
C(13) -.1953(4) .1986(2) .06670(10) .0502(6)
C(14) -.3237(5) .3344(3) .02940(10) .0628(7)
C(15) -.3768(3) .2252(2) .30960(10) .0448(5)
C(16) .1044(3) -.2677(2) .42450(10) .0470(5)
F(17) .2203(3) -.3874(2) .45690(10) .0762(6)
F(18) -.1585(2) -.3066(2) .43770(10) .0635(4)
F(19) .2242(2) -.0983(2) .46590(10) .0718(5)
H(3) .339(4) -.471(3) .3270(10) ?
H(5) -.164(4) -.010(3) .3810(10) ?
H(8) .015(4) -.062(3) .1080(10) ?
H(12) -.352(5) .252(4) .166(2) ?
H(13) .011(4) .241(3) .0660(10) ?
H'(13) -.269(5) .079(3) .0350(10) ?
H(14) -.525(6) .295(4) .035(2) ?
H'(14) -.246(7) .461(5) .057(2) ?
H''(14) -.286(5) .338(3) -.028(2) ?
H(15) -.567(4) .202(3) .2780(10) ?
H'(15) -.399(5) .216(3) .365(2) ?
H''(15) -.279(4) .350(3) .3060(10) ?

loop_
_geom_bond_atom_site_label_1
_geom_bond_atom_site_label_2
_geom_bond_distance
O(1) C(2) 1.373(2)
O(1) C(9) 1.378(2)
C(2) C(3) 1.446(2)
C(2) O(11) 1.204(2)
C(3) C(4) 1.350(2)
C(4) C(10) 1.430(2)
C(4) C(16) 1.509(2)
C(5) C(6) 1.371(2)
C(5) C(10) 1.416(2)
C(6) C(7) 1.432(2)
C(6) C(15) 1.507(2)
C(7) C(8) 1.402(2)
C(7) N(12) 1.356(2)
C(8) C(9) 1.379(2)
C(9) C(10) 1.398(2)
N(12) C(13) 1.452(2)
C(13) C(14) 1.504(3)
C(16) F(17) 1.323(2)
C(16) F(18) 1.333(2)
C(16) F(19) 1.333(2)
C(3) H(3) 0.88(2)
C(5) H(5) 1.03(2)
C(8) H(8) 0.99(2)
N(12) H(12) 0.79(3)
C(13) H(13) 1.01(2)
C(13) H'(13) 0.95(2)
C(14) H(14) 1.00(3)
C(14) H'(14) 0.97(3)
C(14) H''(14) 1.02(3)
C(15) H(15) 1.02(2)
C(15) H'(15) 0.97(3)
C(15) H''(15) 0.96(2)
